data_4035294
loop_
_publ_author_name
'Bala, Saikat'
'Liao, Jen-Yu'
'Zhang, Li'
'Tran, Chantel N.'
'Chim, Nicholas'
'Chaput, John C.'

_publ_section_title
;
 Synthesis of 2'-Deoxy-\a-l-threofuranosyl Nucleoside Triphosphates.
;
_journal_issue 16
_journal_name_full 'The Journal of organic chemistry'
_journal_page_first 8840
_journal_page_last 8850
_journal_paper_doi 10.1021/acs.joc.8b00875
_journal_volume 83
_journal_year 2018
_chemical_absolute_configuration syn
_chemical_formula_sum 'C16 H15 N5 O3'
_chemical_formula_weight 325.33
_space_group_crystal_system monoclinic
_space_group_IT_number 4
_space_group_name_Hall 'P 2yb'
_space_group_name_H-M_alt 'P 1 21 1'
_atom_sites_solution_hydrogens difmap
_atom_sites_solution_primary dual
_atom_sites_solution_secondary difmap
_audit_creation_method SHELXL-2014/7
_cell_angle_alpha 90
_cell_angle_beta 101.960(7)
_cell_angle_gamma 90
_cell_formula_units_Z 2
_cell_length_a 6.817(4)
_cell_length_b 7.077(4)
_cell_length_c 15.985(9)
_cell_measurement_reflns_used 8739
_cell_measurement_temperature 88(2)
_cell_measurement_theta_max 30.60
_cell_measurement_theta_min 3.88
_cell_volume 754.4(7)
_computing_cell_refinement 'Bruker SAINT 8.34a, 2013'
_computing_data_collection 'Bruker APEX2 2014.11-0, 2014'
_computing_data_reduction 'Bruker SAINT 8.34a, 2013'
_computing_molecular_graphics 'Bruker SHELXTL'
_computing_publication_material 'Bruker SHELXTL'
_computing_structure_refinement 'SHELXL-2014/7 (Sheldrick, 2014)'
_computing_structure_solution 'Bruker SHELXTL 2014/4'
_diffrn_ambient_temperature 88(2)
_diffrn_measured_fraction_theta_full 0.995
_diffrn_measured_fraction_theta_max 0.993
_diffrn_measurement_device_type 'Bruker SMART APEX II CCD'
_diffrn_measurement_method '\f and \w scans'
_diffrn_radiation_type MoK\a
_diffrn_radiation_wavelength 0.71073
_diffrn_reflns_av_R_equivalents 0.0184
_diffrn_reflns_av_unetI/netI 0.0241
_diffrn_reflns_Laue_measured_fraction_full 0.995
_diffrn_reflns_Laue_measured_fraction_max 0.993
_diffrn_reflns_limit_h_max 9
_diffrn_reflns_limit_h_min -9
_diffrn_reflns_limit_k_max 10
_diffrn_reflns_limit_k_min -10
_diffrn_reflns_limit_l_max 22
_diffrn_reflns_limit_l_min -22
_diffrn_reflns_number 11727
_diffrn_reflns_point_group_measured_fraction_full 0.997
_diffrn_reflns_point_group_measured_fraction_max 0.989
_diffrn_reflns_theta_full 25.500
_diffrn_reflns_theta_max 30.601
_diffrn_reflns_theta_min 3.884
_diffrn_source 'fine-focus sealed tube'
_exptl_absorpt_coefficient_mu 0.103
_exptl_absorpt_correction_T_max 1.0000
_exptl_absorpt_correction_T_min 0.9635
_exptl_absorpt_correction_type multi-scan
_exptl_absorpt_process_details 'Bruker SADABS 2014/5'
_exptl_crystal_colour colorless
_exptl_crystal_density_diffrn 1.432
_exptl_crystal_density_meas ?
_exptl_crystal_density_method not_measured
_exptl_crystal_description irregular
_exptl_crystal_F_000 340
_exptl_crystal_size_max 0.596
_exptl_crystal_size_mid 0.251
_exptl_crystal_size_min 0.138
_refine_diff_density_max 0.428
_refine_diff_density_min -0.164
_refine_diff_density_rms 0.045
_refine_ls_abs_structure_details
; 
 Flack x determined using 1984 quotients [(I+)-(I-)]/[(I+)+(I-)] 
 (Parsons, Flack and Wagner, Acta Cryst. B69 (2013) 249-259). 
;
_refine_ls_abs_structure_Flack -0.2(3)
_refine_ls_extinction_method none
_refine_ls_goodness_of_fit_ref 1.048
_refine_ls_hydrogen_treatment refall
_refine_ls_matrix_type full
_refine_ls_number_parameters 277
_refine_ls_number_reflns 4580
_refine_ls_number_restraints 1
_refine_ls_restrained_S_all 1.048
_refine_ls_R_factor_all 0.0324
_refine_ls_R_factor_gt 0.0311
_refine_ls_shift/su_max 0.000
_refine_ls_shift/su_mean 0.000
_refine_ls_structure_factor_coef Fsqd
_refine_ls_weighting_details 'w=1/[\s^2^(Fo^2^)+(0.0506P)^2^+0.0997P] where P=(Fo^2^+2Fc^2^)/3'
_refine_ls_weighting_scheme calc
_refine_ls_wR_factor_gt 0.0791
_refine_ls_wR_factor_ref 0.0801
_reflns_Friedel_coverage 0.856
_reflns_Friedel_fraction_full 0.998
_reflns_Friedel_fraction_max 0.985
_reflns_number_gt 4425
_reflns_number_total 4580
_reflns_threshold_expression 'I > 2\s(I)'
_cod_data_source_file jo8b00875_si_002.cif
_cod_data_source_block jcc5
_cod_depositor_comments
;
The following automatic conversions were performed:

data item '_exptl_crystal_density_meas' value 'not_measured' was
changed to '?' -- the value is perceived as not measured.

Automatic conversion script
Id: cif_fix_values 6909 2019-04-08 15:41:33Z antanas 
;
_cod_original_cell_volume 754.4(8)
_cod_original_sg_symbol_H-M 'P 21'
_cod_database_code 4035294
_shelx_shelxl_version_number 2014/7
_shelx_space_group_comment
; 
The symmetry employed for this shelxl refinement is uniquely defined 
by the following loop, which should always be used as a source of 
symmetry information in preference to the above space-group names. 
They are only intended as comments. 
;
_shelx_estimated_absorpt_t_min 0.941
_shelx_estimated_absorpt_t_max 0.986
_exptl_absorpt_special_details
; 
Reflections not merged 
11743 Corrected reflections written to file jcc5s.hkl 
Estimated minimum and maximum transmission:  0.9635  1.0000 
The ratio (0.9635) of these values is more reliable than their absolute values 
Additional spherical absorption correction applied with mu*r =  0.0000 
Lambda/2 correction factor = 0.00150 
;

loop_
_space_group_symop_operation_xyz
'x, y, z'
'-x, y+1/2, -z'

loop_
_atom_site_label
_atom_site_type_symbol
_atom_site_fract_x
_atom_site_fract_y
_atom_site_fract_z
_atom_site_U_iso_or_equiv
_atom_site_adp_type
_atom_site_occupancy
_atom_site_site_symmetry_order
_atom_site_calc_flag
O1" O 0.31918(17) 0.5573(2) 0.20940(8) 0.0244(3) Uani 1 1 d
O3' O 0.96464(17) 0.28279(15) 0.70369(7) 0.0137(2) Uani 1 1 d
O4' O 1.10610(17) 0.69549(16) 0.71100(7) 0.0164(2) Uani 1 1 d
N1 N 0.41492(18) 0.66071(17) 0.38203(8) 0.0125(2) Uani 1 1 d
N3 N 0.52277(18) 0.71712(17) 0.53363(7) 0.0127(2) Uani 1 1 d
N6 N 0.62894(19) 0.5304(2) 0.29788(8) 0.0153(2) Uani 1 1 d
N7 N 0.94567(18) 0.52592(18) 0.46231(8) 0.0133(2) Uani 1 1 d
N9 N 0.87163(18) 0.63175(17) 0.58534(7) 0.0114(2) Uani 1 1 d
C1' C 0.8997(2) 0.7014(2) 0.67398(9) 0.0133(2) Uani 1 1 d
C1" C 0.4970(2) 0.5214(2) 0.22034(9) 0.0128(2) Uani 1 1 d
C2' C 0.7969(2) 0.5773(2) 0.72986(9) 0.0141(3) Uani 1 1 d
C2 C 0.3900(2) 0.7159(2) 0.45987(9) 0.0129(2) Uani 1 1 d
C2" C 0.5904(2) 0.46273(19) 0.14744(9) 0.0121(2) Uani 1 1 d
C3' C 0.9567(2) 0.4286(2) 0.76371(9) 0.0135(3) Uani 1 1 d
C3" C 0.7891(2) 0.5036(2) 0.14489(9) 0.0139(3) Uani 1 1 d
C4' C 1.1475(2) 0.5444(2) 0.77380(10) 0.0175(3) Uani 1 1 d
C4 C 0.7012(2) 0.65350(18) 0.52368(8) 0.0109(2) Uani 1 1 d
C4" C 0.8619(2) 0.4579(2) 0.07231(10) 0.0185(3) Uani 1 1 d
C5 C 0.7496(2) 0.58828(19) 0.44798(8) 0.0111(2) Uani 1 1 d
C5" C 0.7379(3) 0.3690(3) 0.00316(10) 0.0220(3) Uani 1 1 d
C6 C 0.5941(2) 0.59368(19) 0.37533(8) 0.0119(2) Uani 1 1 d
C6" C 0.5405(3) 0.3271(2) 0.00606(10) 0.0203(3) Uani 1 1 d
C7" C 0.4666(2) 0.3745(2) 0.07771(9) 0.0158(3) Uani 1 1 d
C8 C 1.0118(2) 0.5563(2) 0.54481(9) 0.0132(2) Uani 1 1 d
H3' H 0.848(4) 0.232(4) 0.6903(15) 0.025(6) Uiso 1 1 d
H6 H 0.737(4) 0.488(4) 0.2985(15) 0.023(6) Uiso 1 1 d
H1A H 0.854(3) 0.835(3) 0.6704(13) 0.013(5) Uiso 1 1 d
H2A H 0.672(3) 0.522(4) 0.7007(14) 0.023(5) Uiso 1 1 d
H2B H 0.778(4) 0.649(4) 0.7793(16) 0.032(6) Uiso 1 1 d
H2 H 0.261(3) 0.756(3) 0.4608(12) 0.009(4) Uiso 1 1 d
H3A H 0.941(3) 0.379(3) 0.8160(14) 0.017(5) Uiso 1 1 d
H3" H 0.877(4) 0.569(4) 0.1931(15) 0.025(6) Uiso 1 1 d
H4A H 1.188(4) 0.603(4) 0.8309(15) 0.024(6) Uiso 1 1 d
H4B H 1.258(3) 0.468(3) 0.7623(14) 0.020(5) Uiso 1 1 d
H4" H 1.003(4) 0.495(4) 0.0704(14) 0.023(5) Uiso 1 1 d
H5" H 0.789(3) 0.335(4) -0.0488(15) 0.024(6) Uiso 1 1 d
H6" H 0.458(4) 0.259(4) -0.0407(14) 0.025(6) Uiso 1 1 d
H7" H 0.331(4) 0.351(4) 0.0804(15) 0.021(5) Uiso 1 1 d
H8 H 1.146(3) 0.531(3) 0.5763(13) 0.012(5) Uiso 1 1 d

loop_
_atom_site_aniso_label
_atom_site_aniso_U_11
_atom_site_aniso_U_22
_atom_site_aniso_U_33
_atom_site_aniso_U_23
_atom_site_aniso_U_13
_atom_site_aniso_U_12
O1" 0.0134(5) 0.0407(7) 0.0179(5) -0.0081(5) 0.0008(4) 0.0042(5)
O3' 0.0133(5) 0.0120(4) 0.0149(4) -0.0017(4) 0.0009(4) -0.0017(4)
O4' 0.0160(5) 0.0170(5) 0.0140(4) 0.0021(4) -0.0021(4) -0.0050(4)
N1 0.0120(5) 0.0130(5) 0.0126(5) 0.0004(4) 0.0030(4) 0.0014(4)
N3 0.0134(5) 0.0119(5) 0.0131(5) -0.0008(4) 0.0033(4) 0.0011(4)
N6 0.0117(5) 0.0239(6) 0.0098(5) -0.0003(4) 0.0010(4) 0.0065(5)
N7 0.0114(5) 0.0150(5) 0.0135(5) 0.0016(4) 0.0026(4) 0.0017(4)
N9 0.0111(5) 0.0112(5) 0.0110(5) -0.0001(4) 0.0006(4) -0.0005(4)
C1' 0.0154(6) 0.0125(5) 0.0110(5) -0.0013(4) 0.0006(5) -0.0005(5)
C1" 0.0142(6) 0.0127(6) 0.0111(5) -0.0007(5) 0.0018(4) 0.0001(5)
C2' 0.0158(6) 0.0153(6) 0.0119(6) -0.0011(5) 0.0043(5) 0.0006(5)
C2 0.0124(6) 0.0121(5) 0.0145(6) -0.0001(5) 0.0037(5) 0.0016(5)
C2" 0.0143(6) 0.0113(5) 0.0106(5) -0.0002(4) 0.0022(5) 0.0023(5)
C3' 0.0159(6) 0.0136(6) 0.0104(5) 0.0007(5) 0.0017(5) -0.0017(5)
C3" 0.0146(6) 0.0142(6) 0.0123(6) 0.0004(5) 0.0010(5) 0.0011(5)
C4' 0.0181(7) 0.0147(6) 0.0165(6) 0.0011(5) -0.0042(5) -0.0034(5)
C4 0.0126(6) 0.0093(5) 0.0103(5) 0.0010(4) 0.0016(4) -0.0006(5)
C4" 0.0173(7) 0.0219(7) 0.0173(6) 0.0003(5) 0.0058(5) 0.0020(6)
C5 0.0114(6) 0.0121(5) 0.0099(5) 0.0008(4) 0.0026(4) 0.0005(5)
C5" 0.0277(8) 0.0246(8) 0.0152(6) -0.0034(6) 0.0078(6) 0.0031(6)
C6 0.0128(6) 0.0129(5) 0.0098(5) 0.0011(4) 0.0020(4) 0.0010(4)
C6" 0.0252(8) 0.0201(7) 0.0145(6) -0.0065(5) 0.0016(6) 0.0002(6)
C7" 0.0163(7) 0.0156(6) 0.0146(6) -0.0032(5) 0.0007(5) -0.0006(5)
C8 0.0123(6) 0.0137(6) 0.0134(6) 0.0017(5) 0.0019(5) 0.0004(5)

loop_
_atom_type_symbol
_atom_type_description
_atom_type_scat_dispersion_real
_atom_type_scat_dispersion_imag
_atom_type_scat_source
C C 0.0033 0.0016 'International Tables Vol C Tables 4.2.6.8 and 6.1.1.4'
H H 0.0000 0.0000 'International Tables Vol C Tables 4.2.6.8 and 6.1.1.4'
N N 0.0061 0.0033 'International Tables Vol C Tables 4.2.6.8 and 6.1.1.4'
O O 0.0106 0.0060 'International Tables Vol C Tables 4.2.6.8 and 6.1.1.4'

loop_
_geom_angle_atom_site_label_1
_geom_angle_atom_site_label_2
_geom_angle_atom_site_label_3
_geom_angle
C3' O3' H3' 108.1(17)
C1' O4' C4' 110.22(11)
C6 N1 C2 117.99(12)
C2 N3 C4 111.18(12)
C1" N6 C6 128.38(13)
C1" N6 H6 115.2(17)
C6 N6 H6 116.3(17)
C8 N7 C5 103.43(12)
C4 N9 C8 105.96(12)
C4 N9 C1' 125.21(12)
C8 N9 C1' 128.35(12)
O4' C1' N9 108.25(11)
O4' C1' C2' 106.11(12)
N9 C1' C2' 112.77(12)
O4' C1' H1A 108.9(12)
N9 C1' H1A 106.6(12)
C2' C1' H1A 114.0(12)
O1" C1" N6 124.56(13)
O1" C1" C2" 121.22(13)
N6 C1" C2" 114.22(13)
C1' C2' C3' 102.90(12)
C1' C2' H2A 114.7(14)
C3' C2' H2A 112.4(15)
C1' C2' H2B 109.5(16)
C3' C2' H2B 106.0(16)
H2A C2' H2B 111(2)
N3 C2 N1 128.89(14)
N3 C2 H2 117.3(12)
N1 C2 H2 113.8(12)
C3" C2" C7" 119.94(13)
C3" C2" C1" 122.53(12)
C7" C2" C1" 117.40(14)
O3' C3' C4' 108.25(13)
O3' C3' C2' 112.65(12)
C4' C3' C2' 101.42(13)
O3' C3' H3A 110.9(15)
C4' C3' H3A 111.5(14)
C2' C3' H3A 111.7(14)
C4" C3" C2" 119.55(13)
C4" C3" H3" 119.7(13)
C2" C3" H3" 120.8(13)
O4' C4' C3' 106.53(12)
O4' C4' H4A 107.8(15)
C3' C4' H4A 113.2(14)
O4' C4' H4B 108.9(13)
C3' C4' H4B 111.0(14)
H4A C4' H4B 109.2(19)
N3 C4 N9 127.60(13)
N3 C4 C5 126.75(12)
N9 C4 C5 105.61(12)
C3" C4" C5" 120.21(16)
C3" C4" H4" 118.3(13)
C5" C4" H4" 121.5(13)
N7 C5 C4 110.86(12)
N7 C5 C6 133.35(12)
C4 C5 C6 115.77(13)
C6" C5" C4" 120.17(15)
C6" C5" H5" 119.2(14)
C4" C5" H5" 120.6(14)
N1 C6 N6 121.12(12)
N1 C6 C5 119.40(12)
N6 C6 C5 119.48(13)
C7" C6" C5" 119.83(14)
C7" C6" H6" 120.4(14)
C5" C6" H6" 119.7(14)
C6" C7" C2" 120.29(15)
C6" C7" H7" 121.3(14)
C2" C7" H7" 118.4(14)
N7 C8 N9 114.13(13)
N7 C8 H8 125.6(12)
N9 C8 H8 120.3(12)

loop_
_geom_bond_atom_site_label_1
_geom_bond_atom_site_label_2
_geom_bond_distance
O1" C1" 1.215(2)
O3' C3' 1.4177(18)
O3' H3' 0.86(3)
O4' C1' 1.4093(19)
O4' C4' 1.4537(19)
N1 C6 1.3349(19)
N1 C2 1.3481(19)
N3 C2 1.3294(19)
N3 C4 1.3371(19)
N6 C1" 1.3739(18)
N6 C6 1.3827(19)
N6 H6 0.79(3)
N7 C8 1.3199(19)
N7 C5 1.3809(19)
N9 C4 1.3676(18)
N9 C8 1.3692(19)
N9 C1' 1.4747(19)
C1' C2' 1.523(2)
C1' H1A 1.00(2)
C1" C2" 1.498(2)
C2' C3' 1.531(2)
C2' H2A 0.96(2)
C2' H2B 0.97(3)
C2 H2 0.93(2)
C2" C3" 1.394(2)
C2" C7" 1.398(2)
C3' C4' 1.517(2)
C3' H3A 0.93(2)
C3" C4" 1.391(2)
C3" H3" 0.99(2)
C4' H4A 0.99(2)
C4' H4B 0.97(2)
C4 C5 1.3971(19)
C4" C5" 1.395(2)
C4" H4" 1.00(2)
C5 C6 1.4014(18)
C5" C6" 1.388(3)
C5" H5" 1.00(2)
C6" C7" 1.385(2)
C6" H6" 0.97(2)
C7" H7" 0.95(2)
C8 H8 0.97(2)

loop_
_geom_hbond_atom_site_label_D
_geom_hbond_atom_site_label_H
_geom_hbond_atom_site_label_A
_geom_hbond_distance_DH
_geom_hbond_distance_HA
_geom_hbond_distance_DA
_geom_hbond_angle_DHA
_geom_hbond_site_symmetry_A
O3' H3' O1" 0.86(3) 2.48(3) 3.0553(19) 125(2) 2_646
O3' H3' N1 0.86(3) 1.99(3) 2.802(2) 158(2) 2_646
N6 H6 O4' 0.79(3) 2.35(3) 3.001(2) 140(2) 2_746

loop_
_geom_torsion_atom_site_label_1
_geom_torsion_atom_site_label_2
_geom_torsion_atom_site_label_3
_geom_torsion_atom_site_label_4
_geom_torsion
C4' O4' C1' N9 -108.16(13)
C4' O4' C1' C2' 13.14(15)
C4 N9 C1' O4' -165.27(12)
C8 N9 C1' O4' 5.70(19)
C4 N9 C1' C2' 77.65(17)
C8 N9 C1' C2' -111.39(16)
C6 N6 C1" O1" -5.5(3)
C6 N6 C1" C2" 174.32(14)
O4' C1' C2' C3' -30.58(14)
N9 C1' C2' C3' 87.76(14)
C4 N3 C2 N1 0.2(2)
C6 N1 C2 N3 1.4(2)
O1" C1" C2" C3" 149.34(16)
N6 C1" C2" C3" -30.53(19)
O1" C1" C2" C7" -26.5(2)
N6 C1" C2" C7" 153.64(14)
C1' C2' C3' O3' -80.41(14)
C1' C2' C3' C4' 35.10(14)
C7" C2" C3" C4" 0.7(2)
C1" C2" C3" C4" -175.05(14)
C1' O4' C4' C3' 9.93(16)
O3' C3' C4' O4' 90.50(14)
C2' C3' C4' O4' -28.21(15)
C2 N3 C4 N9 -178.76(13)
C2 N3 C4 C5 -1.5(2)
C8 N9 C4 N3 177.83(14)
C1' N9 C4 N3 -9.5(2)
C8 N9 C4 C5 0.07(14)
C1' N9 C4 C5 172.71(12)
C2" C3" C4" C5" -1.0(2)
C8 N7 C5 C4 -0.75(15)
C8 N7 C5 C6 -178.72(15)
N3 C4 C5 N7 -177.36(13)
N9 C4 C5 N7 0.43(15)
N3 C4 C5 C6 1.0(2)
N9 C4 C5 C6 178.79(12)
C3" C4" C5" C6" 0.5(3)
C2 N1 C6 N6 178.47(13)
C2 N1 C6 C5 -1.84(19)
C1" N6 C6 N1 -1.4(2)
C1" N6 C6 C5 178.95(14)
N7 C5 C6 N1 178.67(14)
C4 C5 C6 N1 0.77(19)
N7 C5 C6 N6 -1.6(2)
C4 C5 C6 N6 -179.54(13)
C4" C5" C6" C7" 0.3(3)
C5" C6" C7" C2" -0.6(2)
C3" C2" C7" C6" 0.1(2)
C1" C2" C7" C6" 176.08(14)
C5 N7 C8 N9 0.81(16)
C4 N9 C8 N7 -0.58(16)
C1' N9 C8 N7 -172.91(13)
